data_7017256
loop_
_publ_author_name
'Abdul-Kadir, Maisara'
'Hanton, Lyall R.'
'Sumby, Christopher J.'

_publ_section_title
;
 Self-assembled metallo-macrocycle based coordination polymers with
 unsymmetrical amide ligands.
;
_journal_issue 45
_journal_name_full 'Dalton transactions (Cambridge, England : 2003)'
_journal_page_first 12374
_journal_page_last 12380
_journal_paper_doi 10.1039/c1dt10853k
_journal_volume 40
_journal_year 2011
_chemical_formula_sum 'C54 H48 Cd3 N15 O22.5'
_chemical_formula_weight 1604.27
_chemical_name_systematic
;
?
;
_space_group_IT_number 14
_symmetry_cell_setting monoclinic
_symmetry_space_group_name_Hall '-P 2yn'
_symmetry_space_group_name_H-M 'P 1 21/n 1'
_atom_sites_solution_hydrogens geom
_atom_sites_solution_primary direct
_atom_sites_solution_secondary difmap
_audit_creation_method SHELXL-97
_cell_angle_alpha 90.00
_cell_angle_beta 92.82(3)
_cell_angle_gamma 90.00
_cell_formula_units_Z 4
_cell_length_a 10.403(2)
_cell_length_b 33.827(7)
_cell_length_c 19.688(4)
_cell_measurement_reflns_used 13532
_cell_measurement_temperature 173(2)
_cell_measurement_theta_max 26.00
_cell_measurement_theta_min 1.59
_cell_volume 6920(2)
_computing_molecular_graphics 'XSeed (Barbour, 2001)'
_computing_publication_material 'local program'
_computing_structure_refinement 'SHELXL-97 (Sheldrick, 1997)'
_computing_structure_solution 'SHELXS-97 (Sheldrick, 1990)'
_diffrn_ambient_temperature 173(2)
_diffrn_measured_fraction_theta_full 0.996
_diffrn_measured_fraction_theta_max 0.996
_diffrn_measurement_device_type 'CCD area detector'
_diffrn_measurement_method 'phi scan'
_diffrn_radiation_monochromator graphite
_diffrn_radiation_source 'fine-focus sealed tube'
_diffrn_radiation_type MoK\a
_diffrn_radiation_wavelength 0.71073
_diffrn_reflns_av_R_equivalents 0.0721
_diffrn_reflns_av_sigmaI/netI 0.0359
_diffrn_reflns_limit_h_max 12
_diffrn_reflns_limit_h_min -12
_diffrn_reflns_limit_k_max 41
_diffrn_reflns_limit_k_min -41
_diffrn_reflns_limit_l_max 24
_diffrn_reflns_limit_l_min -24
_diffrn_reflns_number 93958
_diffrn_reflns_theta_full 26.00
_diffrn_reflns_theta_max 26.00
_diffrn_reflns_theta_min 1.59
_exptl_absorpt_coefficient_mu 0.995
_exptl_absorpt_correction_T_max 1.000
_exptl_absorpt_correction_T_min 0.953
_exptl_absorpt_correction_type multi-scan
_exptl_absorpt_process_details
;
Using multiple and symmetry-related data measurements
via the program SADABS.
See R.H. Blessing, Acta Cryst (1995), A51, 33-38
;
_exptl_crystal_colour colourless
_exptl_crystal_density_diffrn 1.540
_exptl_crystal_density_method 'not measured'
_exptl_crystal_description rod
_exptl_crystal_F_000 3204
_exptl_crystal_size_max 0.12
_exptl_crystal_size_mid 0.04
_exptl_crystal_size_min 0.02
_refine_diff_density_max 1.826
_refine_diff_density_min -1.330
_refine_diff_density_rms 0.153
_refine_ls_extinction_method none
_refine_ls_goodness_of_fit_ref 1.054
_refine_ls_hydrogen_treatment constr
_refine_ls_matrix_type full
_refine_ls_number_parameters 872
_refine_ls_number_reflns 13532
_refine_ls_number_restraints 10
_refine_ls_restrained_S_all 1.062
_refine_ls_R_factor_all 0.0733
_refine_ls_R_factor_gt 0.0676
_refine_ls_shift/su_max 0.005
_refine_ls_shift/su_mean 0.000
_refine_ls_structure_factor_coef Fsqd
_refine_ls_weighting_details 'calc w=1/[\s^2^(Fo^2^)+(0.1197P)^2^+29.2166P] where P=(Fo^2^+2Fc^2^)/3'
_refine_ls_weighting_scheme calc
_refine_ls_wR_factor_gt 0.1995
_refine_ls_wR_factor_ref 0.2042
_reflns_number_gt 12000
_reflns_number_total 13532
_reflns_threshold_expression >2sigma(I)
_cod_data_source_file c1dt10853k.txt
_cod_data_source_block compound_16
_cod_original_sg_symbol_H-M P2(1)/n
_cod_original_formula_sum 'C54 H48 Cd3 N15 O22.50'
_cod_database_code 7017256

loop_
_symmetry_equiv_pos_as_xyz
'x, y, z'
'-x+1/2, y+1/2, -z+1/2'
'-x, -y, -z'
'x-1/2, -y-1/2, z-1/2'

loop_
_atom_site_label
_atom_site_type_symbol
_atom_site_fract_x
_atom_site_fract_y
_atom_site_fract_z
_atom_site_U_iso_or_equiv
_atom_site_adp_type
_atom_site_occupancy
_atom_site_symmetry_multiplicity
_atom_site_calc_flag
_atom_site_refinement_flags
_atom_site_disorder_assembly
_atom_site_disorder_group
Cd1 Cd 0.37807(4) 0.175096(12) 0.85574(2) 0.03745(14) Uani 1 1 d . . .
N1A N 0.4164(4) 0.12028(14) 0.7871(2) 0.0348(10) Uani 1 1 d . . .
N1B N 0.3073(5) 0.08060(14) 1.1438(2) 0.0365(10) Uani 1 1 d . . .
N1C N 0.2822(4) 0.28309(15) 1.0175(3) 0.0426(12) Uani 1 1 d . . .
N1D N 1.0338(6) 0.1381(2) 1.3167(3) 0.0599(15) Uani 1 1 d . . .
Cd2 Cd 0.33763(4) 0.083551(13) 1.02605(2) 0.03667(14) Uani 1 1 d . . .
C2A C 0.4170(5) 0.08441(17) 0.8150(3) 0.0368(12) Uani 1 1 d . . .
C2B C 0.3158(5) 0.11403(19) 1.1792(3) 0.0391(12) Uani 1 1 d . . .
C2C C 0.2856(6) 0.28390(18) 0.9499(4) 0.0453(14) Uani 1 1 d . . .
C2D C 1.0713(8) 0.1573(3) 1.3734(4) 0.066(2) Uani 1 1 d . . .
Cd3 Cd 0.31881(4) 0.223098(13) 1.07318(3) 0.04363(15) Uani 1 1 d . . .
C3A C 0.4368(6) 0.0509(2) 0.7768(3) 0.0474(14) Uani 1 1 d . . .
H3A H 0.4365 0.0254 0.7972 0.057 Uiso 1 1 calc R . .
C3B C 0.3159(6) 0.1142(2) 1.2500(3) 0.0493(15) Uani 1 1 d . . .
H3B H 0.3239 0.1383 1.2745 0.059 Uiso 1 1 calc R . .
C3C C 0.2623(7) 0.3180(2) 0.9121(4) 0.0573(18) Uani 1 1 d . . .
H3C H 0.2663 0.3182 0.8640 0.069 Uiso 1 1 calc R . .
C3D C 1.1110(9) 0.1975(3) 1.3731(5) 0.077(2) Uani 1 1 d . . .
H3D H 1.1361 0.2108 1.4141 0.093 Uiso 1 1 calc R . .
C4A C 0.4572(8) 0.0551(2) 0.7082(4) 0.0561(17) Uani 1 1 d . . .
H4A H 0.4715 0.0325 0.6809 0.067 Uiso 1 1 calc R . .
C4B C 0.3044(8) 0.0792(2) 1.2833(4) 0.0582(18) Uani 1 1 d . . .
H4B H 0.3027 0.0788 1.3314 0.070 Uiso 1 1 calc R . .
C4C C 0.2332(9) 0.3517(2) 0.9478(5) 0.069(2) Uani 1 1 d . . .
H4C H 0.2155 0.3756 0.9238 0.083 Uiso 1 1 calc R . .
C4D C 1.1119(10) 0.2163(3) 1.3118(6) 0.084(3) Uani 1 1 d . . .
H4D H 1.1382 0.2432 1.3097 0.101 Uiso 1 1 calc R . .
C5A C 0.4566(7) 0.0928(2) 0.6796(3) 0.0508(15) Uani 1 1 d . . .
H5A H 0.4707 0.0964 0.6327 0.061 Uiso 1 1 calc R . .
C5B C 0.2953(8) 0.0442(2) 1.2466(3) 0.0560(17) Uani 1 1 d . . .
H5B H 0.2878 0.0195 1.2691 0.067 Uiso 1 1 calc R . .
C5C C 0.2294(8) 0.3512(2) 1.0178(5) 0.063(2) Uani 1 1 d . . .
H5C H 0.2097 0.3745 1.0422 0.076 Uiso 1 1 calc R . .
C5D C 1.0758(9) 0.1971(3) 1.2546(5) 0.073(2) Uani 1 1 d . . .
H5D H 1.0768 0.2099 1.2117 0.088 Uiso 1 1 calc R . .
C6A C 0.4350(5) 0.12452(18) 0.7211(3) 0.0373(12) Uani 1 1 d . . .
C6B C 0.2973(6) 0.04604(19) 1.1756(3) 0.0418(13) Uani 1 1 d . . .
C6C C 0.2547(6) 0.31614(19) 1.0518(4) 0.0490(16) Uani 1 1 d . . .
C6D C 1.0377(6) 0.1587(3) 1.2595(4) 0.062(2) Uani 1 1 d . . .
C12A C 0.3915(5) 0.08350(18) 0.8898(3) 0.0363(12) Uani 1 1 d . . .
C12B C 0.3240(5) 0.15097(19) 1.1376(3) 0.0414(13) Uani 1 1 d . . .
C12C C 0.3172(6) 0.24520(19) 0.9167(4) 0.0450(14) Uani 1 1 d . . .
C12D C 1.0654(11) 0.1338(4) 1.4353(6) 0.093(3) Uani 1 1 d . . .
O13A O 0.3659(4) 0.11547(12) 0.9188(2) 0.0391(9) Uani 1 1 d . . .
O13B O 0.3285(4) 0.14807(13) 1.0739(2) 0.0413(9) Uani 1 1 d . . .
O13C O 0.3291(4) 0.21494(13) 0.9545(2) 0.0467(10) Uani 1 1 d . . .
O13D O 1.0527(12) 0.0987(4) 1.4375(5) 0.134(4) Uani 1 1 d . . .
O14A O 0.3952(4) 0.05059(13) 0.9197(2) 0.0443(10) Uani 1 1 d . . .
O14B O 0.3248(5) 0.18320(14) 1.1685(3) 0.0503(11) Uani 1 1 d . . .
O14C O 0.3279(4) 0.24425(14) 0.8540(3) 0.0495(11) Uani 1 1 d . . .
O14D O 1.0785(7) 0.1556(3) 1.4918(3) 0.109(3) Uani 1 1 d . . .
C15D C 1.0780(14) 0.1333(7) 1.5547(7) 0.163(8) Uani 1 1 d . . .
H15A H 1.0028 0.1158 1.5537 0.244 Uiso 1 1 calc R . .
H15B H 1.0742 0.1516 1.5931 0.244 Uiso 1 1 calc R . .
H15C H 1.1567 0.1174 1.5597 0.244 Uiso 1 1 calc R . .
C16A C 0.4313(5) 0.1678(2) 0.7003(3) 0.0393(13) Uani 1 1 d . . .
C16B C 0.2900(6) 0.01113(18) 1.1285(3) 0.0396(13) Uani 1 1 d . . .
C16C C 0.2601(5) 0.31039(19) 1.1274(4) 0.0483(16) Uani 1 1 d . . .
C16D C 1.0029(7) 0.1337(4) 1.1943(4) 0.076(3) Uani 1 1 d . . .
O17A O 0.4348(5) 0.19384(14) 0.7446(2) 0.0469(10) Uani 1 1 d . . .
O17B O 0.3103(4) 0.01565(13) 1.0675(2) 0.0436(10) Uani 1 1 d . . .
O17C O 0.2694(5) 0.27664(14) 1.1517(3) 0.0536(12) Uani 1 1 d . . .
O17D O 1.0207(6) 0.1480(2) 1.1376(4) 0.089(2) Uani 1 1 d . . .
N18A N 0.4252(5) 0.17684(17) 0.6345(3) 0.0419(11) Uani 1 1 d . . .
H18A H 0.4218 0.1579 0.6038 0.050 Uiso 1 1 calc R . .
N18B N 0.2602(5) -0.02334(16) 1.1548(3) 0.0464(12) Uani 1 1 d . . .
H18B H 0.2476 -0.0249 1.1986 0.056 Uiso 1 1 calc R . .
N18C N 0.2553(5) 0.34234(17) 1.1662(3) 0.0502(14) Uani 1 1 d . . .
H18C H 0.2475 0.3658 1.1471 0.060 Uiso 1 1 calc R . .
N18D N 0.9616(7) 0.0985(3) 1.2040(5) 0.078(2) Uani 1 1 d . . .
H18D H 0.9495 0.0909 1.2459 0.093 Uiso 1 1 calc R . .
C19A C 0.4243(6) 0.2182(2) 0.6131(3) 0.0493(15) Uani 1 1 d . . .
H19A H 0.4645 0.2204 0.5688 0.059 Uiso 1 1 calc R . .
H19B H 0.4766 0.2340 0.6467 0.059 Uiso 1 1 calc R . .
C19B C 0.2477(6) -0.0591(2) 1.1132(4) 0.0484(15) Uani 1 1 d . . .
H19C H 0.2690 -0.0823 1.1421 0.058 Uiso 1 1 calc R . .
H19D H 0.3108 -0.0579 1.0772 0.058 Uiso 1 1 calc R . .
C19C C 0.2628(6) 0.3390(2) 1.2400(4) 0.0542(17) Uani 1 1 d . . .
H19E H 0.2148 0.3153 1.2537 0.065 Uiso 1 1 calc R . .
H19F H 0.2219 0.3625 1.2599 0.065 Uiso 1 1 calc R . .
C19D C 0.9333(9) 0.0702(3) 1.1475(7) 0.096(4) Uani 1 1 d . . .
H19G H 0.9453 0.0430 1.1653 0.115 Uiso 1 1 calc R . .
H19H H 0.9965 0.0743 1.1122 0.115 Uiso 1 1 calc R . .
N21A N 0.0374(5) 0.26404(16) 0.5909(3) 0.0454(12) Uani 1 1 d . . .
N21B N -0.1298(5) -0.07596(17) 1.0171(3) 0.0468(12) Uani 1 1 d . . .
N21C N 0.6572(5) 0.33082(16) 1.3178(3) 0.0466(12) Uani 1 1 d . . .
N21D N 0.5538(5) 0.08072(17) 1.0552(3) 0.0456(12) Uani 1 1 d . . .
C22A C 0.0958(10) 0.2597(4) 0.6507(5) 0.098(4) Uani 1 1 d . . .
H22A H 0.0502 0.2667 0.6895 0.118 Uiso 1 1 calc R . .
C22B C -0.0454(10) -0.1053(3) 1.0238(7) 0.102(4) Uani 1 1 d . . .
H22B H -0.0688 -0.1306 1.0060 0.123 Uiso 1 1 calc R . .
C22C C 0.5761(9) 0.2998(3) 1.3147(6) 0.083(3) Uani 1 1 d . . .
H22C H 0.6082 0.2750 1.3306 0.099 Uiso 1 1 calc R . .
C22D C 0.6231(7) 0.1128(3) 1.0626(6) 0.079(3) Uani 1 1 d . . .
H22D H 0.5888 0.1375 1.0471 0.095 Uiso 1 1 calc R . .
C23A C 0.2199(10) 0.2455(4) 0.6610(5) 0.096(4) Uani 1 1 d . . .
H23A H 0.2566 0.2428 0.7060 0.115 Uiso 1 1 calc R . .
C23B C 0.0752(9) -0.1007(3) 1.0556(6) 0.098(4) Uani 1 1 d . . .
H23B H 0.1313 -0.1228 1.0605 0.117 Uiso 1 1 calc R . .
C23C C 0.4478(8) 0.3015(3) 1.2898(6) 0.078(3) Uani 1 1 d . . .
H23C H 0.3954 0.2785 1.2888 0.094 Uiso 1 1 calc R . .
C23D C 0.7474(9) 0.1112(4) 1.0931(8) 0.107(4) Uani 1 1 d . . .
H23D H 0.7974 0.1345 1.0996 0.128 Uiso 1 1 calc R . .
C24A C 0.2899(6) 0.2352(2) 0.6067(3) 0.0440(14) Uani 1 1 d . . .
C24B C 0.1142(6) -0.0645(2) 1.0802(3) 0.0445(14) Uani 1 1 d . . .
C24C C 0.4008(6) 0.3361(2) 1.2675(4) 0.0492(15) Uani 1 1 d . . .
C24D C 0.7969(8) 0.0737(3) 1.1142(5) 0.073(2) Uani 1 1 d . . .
C25A C 0.2322(7) 0.2438(3) 0.5445(4) 0.065(2) Uani 1 1 d . . .
H25A H 0.2784 0.2402 0.5045 0.077 Uiso 1 1 calc R . .
C25B C 0.0267(7) -0.0348(2) 1.0724(5) 0.063(2) Uani 1 1 d . . .
H25B H 0.0481 -0.0090 1.0887 0.075 Uiso 1 1 calc R . .
C25C C 0.4778(8) 0.3680(3) 1.2729(8) 0.108(5) Uani 1 1 d . . .
H25C H 0.4467 0.3932 1.2587 0.130 Uiso 1 1 calc R . .
C25D C 0.7269(7) 0.0418(3) 1.1038(4) 0.063(2) Uani 1 1 d . . .
H25D H 0.7600 0.0165 1.1166 0.076 Uiso 1 1 calc R . .
C26A C 0.1082(7) 0.2577(3) 0.5395(4) 0.064(2) Uani 1 1 d . . .
H26A H 0.0715 0.2631 0.4953 0.077 Uiso 1 1 calc R . .
C26B C -0.0929(6) -0.0416(2) 1.0410(5) 0.0589(19) Uani 1 1 d . . .
H26B H -0.1515 -0.0201 1.0366 0.071 Uiso 1 1 calc R . .
C26C C 0.6034(9) 0.3637(3) 1.2996(8) 0.111(5) Uani 1 1 d . . .
H26C H 0.6537 0.3870 1.3048 0.133 Uiso 1 1 calc R . .
C26D C 0.6067(7) 0.0453(3) 1.0744(4) 0.0567(17) Uani 1 1 d . . .
H26D H 0.5570 0.0220 1.0668 0.068 Uiso 1 1 calc R . .
N30 N 0.6621(5) 0.17722(19) 0.9041(4) 0.0560(15) Uani 1 1 d . . .
O31 O 0.5768(5) 0.20091(18) 0.8900(3) 0.0735(16) Uani 1 1 d . . .
O32 O 0.6411(7) 0.1428(2) 0.8899(5) 0.116(3) Uani 1 1 d . . .
O33 O 0.7647(6) 0.1878(2) 0.9290(5) 0.116(3) Uani 1 1 d . . .
N34 N 0.7590(10) 0.0527(3) 0.6577(5) 0.093(3) Uani 1 1 d . . .
O35 O 0.7667(7) 0.0617(2) 0.7176(4) 0.092(2) Uani 1 1 d . . .
O36 O 0.7765(10) 0.07805(19) 0.6166(4) 0.107(3) Uani 1 1 d . . .
O37 O 0.7231(13) 0.0189(3) 0.6386(5) 0.143(4) Uani 1 1 d . . .
N38 N -0.0878(11) 0.3596(5) 0.9705(7) 0.085(4) Uani 0.650(12) 1 d P A 1
O39 O -0.0937(9) 0.3777(3) 1.0230(3) 0.061(3) Uani 0.650(12) 1 d P A 1
O40 O -0.0887(16) 0.3700(5) 0.9099(5) 0.189(6) Uani 0.650(12) 1 d P A 1
O41 O -0.0748(12) 0.3168(6) 0.9605(8) 0.216(9) Uani 0.650(12) 1 d P A 1
O42 O 0.1024(5) 0.20968(16) 1.0642(4) 0.0660(15) Uani 1 1 d D . .
H42 H 0.0701 0.1909 1.0854 0.079 Uiso 1 1 d R . .
C43 C 0.0341(15) 0.2120(5) 0.9958(8) 0.238(15) Uani 1 1 d DU . .
H43A H 0.0306 0.2395 0.9806 0.358 Uiso 1 1 calc R . .
H43B H -0.0536 0.2017 0.9987 0.358 Uiso 1 1 calc R . .
H43C H 0.0804 0.1961 0.9633 0.358 Uiso 1 1 calc R . .
N44 N -0.061(2) 0.3288(8) 0.8904(9) 0.22(4) Uani 0.350(12) 1 d PD A 2
O45 O -0.0279(15) 0.3039(5) 0.8333(9) 0.083(7) Uani 0.350(12) 1 d PD A 2
O46 O -0.0748(12) 0.3168(6) 0.9605(8) 0.216(9) Uani 0.350(12) 1 d PD A 2
O47 O -0.0887(16) 0.3700(5) 0.9099(5) 0.189(6) Uani 0.350(12) 1 d PD A 2
O48 O 0.937(3) 0.0506(8) 1.3283(13) 0.164(9) Uiso 0.50 1 d P . .

loop_
_atom_site_aniso_label
_atom_site_aniso_U_11
_atom_site_aniso_U_22
_atom_site_aniso_U_33
_atom_site_aniso_U_23
_atom_site_aniso_U_13
_atom_site_aniso_U_12
Cd1 0.0352(2) 0.0370(2) 0.0393(2) -0.00474(16) -0.00709(17) -0.00386(16)
N1A 0.024(2) 0.043(3) 0.036(2) -0.002(2) -0.0106(17) 0.0000(18)
N1B 0.031(2) 0.042(3) 0.036(2) -0.001(2) -0.0042(19) 0.0036(19)
N1C 0.026(2) 0.036(2) 0.065(3) -0.010(2) -0.009(2) -0.0017(19)
N1D 0.041(3) 0.074(4) 0.065(4) -0.002(3) 0.002(3) 0.002(3)
Cd2 0.0333(2) 0.0424(3) 0.0334(2) 0.00135(16) -0.00700(16) 0.00408(16)
C2A 0.026(2) 0.046(3) 0.037(3) -0.001(2) -0.008(2) 0.008(2)
C2B 0.026(3) 0.051(3) 0.040(3) -0.006(3) -0.005(2) 0.000(2)
C2C 0.031(3) 0.039(3) 0.065(4) -0.010(3) -0.011(3) 0.001(2)
C2D 0.048(4) 0.094(6) 0.058(4) -0.008(4) 0.005(3) 0.012(4)
Cd3 0.0344(2) 0.0349(2) 0.0613(3) -0.00739(19) 0.0000(2) -0.00550(16)
C3A 0.047(3) 0.047(3) 0.048(3) 0.001(3) -0.008(3) 0.010(3)
C3B 0.044(3) 0.062(4) 0.041(3) -0.009(3) -0.009(3) 0.004(3)
C3C 0.053(4) 0.049(4) 0.068(5) -0.005(3) -0.013(3) 0.007(3)
C3D 0.071(6) 0.088(6) 0.073(6) -0.025(5) 0.004(4) 0.007(5)
C4A 0.067(5) 0.053(4) 0.048(4) -0.010(3) 0.006(3) 0.018(3)
C4B 0.067(5) 0.072(5) 0.035(3) -0.002(3) -0.012(3) 0.005(4)
C4C 0.080(6) 0.043(4) 0.081(6) -0.002(4) -0.022(4) 0.018(4)
C4D 0.088(7) 0.068(5) 0.099(8) 0.000(5) 0.034(6) 0.014(5)
C5A 0.050(4) 0.067(4) 0.036(3) -0.002(3) -0.001(3) 0.005(3)
C5B 0.071(5) 0.062(4) 0.034(3) 0.010(3) -0.011(3) 0.001(4)
C5C 0.057(4) 0.045(4) 0.085(6) -0.019(4) -0.025(4) 0.015(3)
C5D 0.063(5) 0.082(6) 0.075(6) 0.006(5) 0.009(4) 0.014(4)
C6A 0.024(2) 0.051(3) 0.036(3) -0.001(2) -0.008(2) 0.001(2)
C6B 0.039(3) 0.050(3) 0.036(3) 0.006(3) -0.010(2) 0.002(3)
C6C 0.028(3) 0.042(3) 0.076(5) -0.014(3) -0.013(3) 0.003(2)
C6D 0.029(3) 0.085(6) 0.071(5) 0.012(4) 0.001(3) 0.002(3)
C12A 0.024(2) 0.047(3) 0.037(3) 0.005(2) -0.008(2) 0.005(2)
C12B 0.023(2) 0.049(3) 0.052(4) -0.008(3) -0.005(2) -0.001(2)
C12C 0.029(3) 0.042(3) 0.063(4) -0.014(3) -0.006(3) -0.003(2)
C12D 0.075(6) 0.120(10) 0.084(7) 0.012(7) 0.002(5) 0.008(6)
O13A 0.038(2) 0.042(2) 0.037(2) -0.0010(17) -0.0060(16) 0.0077(17)
O13B 0.037(2) 0.041(2) 0.046(2) 0.0001(18) -0.0013(17) 0.0044(17)
O13C 0.047(2) 0.036(2) 0.056(3) -0.006(2) -0.003(2) -0.0033(18)
O13D 0.182(11) 0.124(8) 0.095(6) 0.034(6) 0.002(6) 0.008(7)
O14A 0.043(2) 0.051(2) 0.038(2) 0.0010(19) -0.0051(17) 0.0098(19)
O14B 0.048(3) 0.044(2) 0.059(3) -0.009(2) 0.006(2) -0.010(2)
O14C 0.042(2) 0.046(2) 0.060(3) -0.005(2) -0.008(2) -0.0018(19)
O14D 0.082(5) 0.191(9) 0.056(4) 0.002(5) 0.007(3) 0.000(5)
C15D 0.097(10) 0.31(3) 0.083(8) 0.063(12) 0.015(7) 0.037(13)
C16A 0.021(2) 0.058(4) 0.038(3) 0.006(3) -0.010(2) -0.002(2)
C16B 0.038(3) 0.043(3) 0.037(3) 0.005(2) -0.013(2) 0.005(2)
C16C 0.020(2) 0.044(3) 0.080(5) -0.017(3) -0.006(3) -0.002(2)
C16D 0.027(3) 0.137(9) 0.063(5) 0.024(5) 0.003(3) 0.004(4)
O17A 0.052(3) 0.045(2) 0.042(2) -0.0007(19) -0.0067(19) -0.006(2)
O17B 0.045(2) 0.044(2) 0.041(2) 0.0026(18) -0.0077(18) 0.0017(18)
O17C 0.044(2) 0.047(3) 0.070(3) -0.011(2) -0.002(2) -0.0030(19)
O17D 0.060(4) 0.124(6) 0.084(4) -0.004(4) -0.001(3) -0.033(4)
N18A 0.030(2) 0.059(3) 0.036(3) 0.007(2) -0.0064(19) 0.002(2)
N18B 0.054(3) 0.044(3) 0.039(3) 0.003(2) -0.017(2) 0.005(2)
N18C 0.026(2) 0.049(3) 0.074(4) -0.017(3) -0.012(2) 0.005(2)
N18D 0.047(4) 0.089(5) 0.096(6) -0.010(5) -0.013(4) 0.003(4)
C19A 0.038(3) 0.064(4) 0.044(3) 0.015(3) -0.008(3) -0.002(3)
C19B 0.045(3) 0.045(3) 0.053(4) 0.006(3) -0.016(3) 0.007(3)
C19C 0.034(3) 0.062(4) 0.065(4) -0.021(4) -0.002(3) -0.002(3)
C19D 0.050(5) 0.094(7) 0.141(10) -0.029(7) -0.023(5) 0.015(5)
N21A 0.038(3) 0.045(3) 0.053(3) 0.004(2) -0.004(2) 0.003(2)
N21B 0.039(3) 0.055(3) 0.046(3) -0.002(2) -0.008(2) 0.008(2)
N21C 0.037(3) 0.046(3) 0.056(3) -0.001(2) -0.011(2) 0.002(2)
N21D 0.033(3) 0.062(3) 0.041(3) -0.006(2) -0.005(2) 0.008(2)
C22A 0.069(6) 0.164(11) 0.060(5) -0.014(6) -0.008(4) 0.051(7)
C22B 0.079(6) 0.073(6) 0.148(10) -0.059(6) -0.066(7) 0.038(5)
C22C 0.057(5) 0.069(5) 0.119(8) 0.023(5) -0.019(5) -0.008(4)
C22D 0.036(4) 0.078(6) 0.122(8) -0.030(5) -0.009(4) 0.005(4)
C23A 0.072(6) 0.164(11) 0.051(5) -0.003(6) -0.011(4) 0.058(7)
C23B 0.074(6) 0.078(6) 0.133(9) -0.062(6) -0.066(6) 0.043(5)
C23C 0.046(4) 0.068(5) 0.118(8) 0.017(5) -0.017(4) -0.010(4)
C23D 0.043(4) 0.095(7) 0.181(13) -0.049(8) -0.021(6) -0.003(5)
C24A 0.036(3) 0.050(3) 0.045(3) 0.011(3) -0.004(2) -0.001(3)
C24B 0.043(3) 0.050(3) 0.040(3) 0.002(3) -0.007(3) 0.007(3)
C24C 0.031(3) 0.052(4) 0.064(4) -0.016(3) -0.005(3) -0.001(3)
C24D 0.046(4) 0.083(6) 0.090(6) -0.015(5) 0.000(4) 0.024(4)
C25A 0.041(4) 0.098(6) 0.053(4) -0.007(4) -0.005(3) 0.009(4)
C25B 0.039(3) 0.036(3) 0.112(7) 0.004(4) -0.012(4) -0.003(3)
C25C 0.044(4) 0.054(5) 0.223(15) -0.012(7) -0.045(6) 0.007(4)
C25D 0.048(4) 0.075(5) 0.065(5) -0.005(4) -0.004(3) 0.015(4)
C26A 0.046(4) 0.091(6) 0.054(4) -0.001(4) -0.014(3) 0.010(4)
C26B 0.035(3) 0.041(3) 0.099(6) 0.009(4) -0.012(3) 0.003(3)
C26C 0.052(5) 0.052(5) 0.222(15) 0.000(7) -0.055(7) -0.002(4)
C26D 0.045(4) 0.070(5) 0.054(4) 0.000(3) -0.003(3) 0.017(3)
N30 0.030(3) 0.059(4) 0.078(4) 0.008(3) -0.013(3) 0.003(2)
O31 0.050(3) 0.070(4) 0.097(4) -0.007(3) -0.020(3) 0.017(3)
O32 0.079(5) 0.080(5) 0.184(9) -0.024(5) -0.062(5) 0.001(4)
O33 0.046(3) 0.094(5) 0.201(9) -0.057(6) -0.054(4) 0.016(3)
N34 0.119(7) 0.069(5) 0.090(6) 0.028(5) 0.005(5) 0.005(5)
O35 0.088(5) 0.109(6) 0.076(4) 0.035(4) -0.017(4) -0.027(4)
O36 0.191(9) 0.052(4) 0.080(5) 0.027(3) 0.019(5) -0.003(4)
O37 0.226(13) 0.066(5) 0.136(8) 0.031(5) 0.008(8) -0.019(6)
N38 0.057(6) 0.124(11) 0.072(8) 0.055(8) -0.015(5) -0.005(7)
O39 0.083(6) 0.077(6) 0.021(3) 0.012(3) -0.003(3) 0.001(4)
O40 0.239(16) 0.249(16) 0.077(6) 0.074(8) -0.023(8) 0.003(12)
O41 0.112(8) 0.32(2) 0.215(15) 0.171(15) -0.024(9) -0.072(11)
O42 0.036(2) 0.048(3) 0.112(5) 0.001(3) -0.009(3) -0.003(2)
C43 0.169(17) 0.23(2) 0.33(3) -0.20(2) 0.16(2) -0.131(16)
N44 0.047(14) 0.55(11) 0.051(15) -0.10(3) 0.005(11) -0.03(3)
O45 0.058(10) 0.065(10) 0.122(16) 0.031(10) -0.046(10) -0.019(8)
O46 0.112(8) 0.32(2) 0.215(15) 0.171(15) -0.024(9) -0.072(11)
O47 0.239(16) 0.249(16) 0.077(6) 0.074(8) -0.023(8) 0.003(12)

loop_
_atom_type_symbol
_atom_type_description
_atom_type_scat_dispersion_real
_atom_type_scat_dispersion_imag
_atom_type_scat_source
C C 0.0033 0.0016 'International Tables Vol C Tables 4.2.6.8 and 6.1.1.4'
H H 0.0000 0.0000 'International Tables Vol C Tables 4.2.6.8 and 6.1.1.4'
N N 0.0061 0.0033 'International Tables Vol C Tables 4.2.6.8 and 6.1.1.4'
O O 0.0106 0.0060 'International Tables Vol C Tables 4.2.6.8 and 6.1.1.4'
Cd Cd -0.8075 1.2024 'International Tables Vol C Tables 4.2.6.8 and 6.1.1.4'

loop_
_geom_angle_atom_site_label_1
_geom_angle_atom_site_label_2
_geom_angle_atom_site_label_3
_geom_angle
_geom_angle_site_symmetry_1
_geom_angle_site_symmetry_3
O31 Cd1 N1A 107.01(18) . .
O31 Cd1 O13A 103.76(18) . .
N1A Cd1 O13A 69.13(16) . .
O31 Cd1 O17A 84.8(2) . .
N1A Cd1 O17A 67.87(16) . .
O13A Cd1 O17A 136.77(15) . .
O31 Cd1 N21C 162.62(19) . 4_565
N1A Cd1 N21C 86.65(17) . 4_565
O13A Cd1 N21C 90.99(17) . 4_565
O17A Cd1 N21C 90.73(18) . 4_565
O31 Cd1 O14C 80.02(18) . .
N1A Cd1 O14C 143.92(17) . .
O13A Cd1 O14C 145.02(16) . .
O17A Cd1 O14C 77.90(17) . .
N21C Cd1 O14C 82.63(17) 4_565 .
O31 Cd1 O13C 77.14(19) . .
N1A Cd1 O13C 161.07(16) . .
O13A Cd1 O13C 91.95(15) . .
O17A Cd1 O13C 131.03(15) . .
N21C Cd1 O13C 93.45(18) 4_565 .
O14C Cd1 O13C 54.45(16) . .
O31 Cd1 C12C 76.61(19) . .
N1A Cd1 C12C 170.49(19) . .
O13A Cd1 C12C 119.04(19) . .
O17A Cd1 C12C 104.18(19) . .
N21C Cd1 C12C 88.29(18) 4_565 .
O14C Cd1 C12C 26.97(19) . .
O13C Cd1 C12C 27.49(19) . .
C6A N1A C2A 120.2(5) . .
C6A N1A Cd1 121.0(4) . .
C2A N1A Cd1 118.8(4) . .
C2B N1B C6B 120.3(5) . .
C2B N1B Cd2 118.1(4) . .
C6B N1B Cd2 121.1(4) . .
C2C N1C C6C 120.1(6) . .
C2C N1C Cd3 118.4(4) . .
C6C N1C Cd3 121.4(5) . .
C6D N1D C2D 115.8(8) . .
N21D Cd2 N21B 168.5(2) . 3_557
N21D Cd2 N1B 85.96(18) . .
N21B Cd2 N1B 100.92(19) 3_557 .
N21D Cd2 O13B 89.83(17) . .
N21B Cd2 O13B 101.15(17) 3_557 .
N1B Cd2 O13B 68.90(16) . .
N21D Cd2 O13A 94.43(17) . .
N21B Cd2 O13A 83.07(18) 3_557 .
N1B Cd2 O13A 155.72(15) . .
O13B Cd2 O13A 86.82(14) . .
N21D Cd2 O17B 90.36(18) . .
N21B Cd2 O17B 84.02(18) 3_557 .
N1B Cd2 O17B 67.10(16) . .
O13B Cd2 O17B 135.87(15) . .
O13A Cd2 O17B 137.10(14) . .
N21D Cd2 O14A 85.28(17) . .
N21B Cd2 O14A 84.22(18) 3_557 .
N1B Cd2 O14A 149.76(15) . .
O13B Cd2 O14A 139.87(15) . .
O13A Cd2 O14A 54.04(15) . .
O17B Cd2 O14A 84.06(15) . .
N1A C2A C3A 121.4(6) . .
N1A C2A C12A 115.0(5) . .
C3A C2A C12A 123.5(6) . .
N1B C2B C3B 121.6(6) . .
N1B C2B C12B 115.3(5) . .
C3B C2B C12B 123.1(6) . .
N1C C2C C3C 122.6(6) . .
N1C C2C C12C 115.6(6) . .
C3C C2C C12C 121.8(7) . .
N1D C2D C3D 122.3(8) . .
N1D C2D C12D 114.4(10) . .
C3D C2D C12D 123.3(9) . .
O42 Cd3 O14B 86.2(2) . .
O42 Cd3 N21A 175.8(2) . 4_666
O14B Cd3 N21A 90.01(19) . 4_666
O42 Cd3 N1C 89.94(18) . .
O14B Cd3 N1C 152.74(18) . .
N21A Cd3 N1C 92.50(18) 4_666 .
O42 Cd3 O13C 89.6(2) . .
O14B Cd3 O13C 137.31(16) . .
N21A Cd3 O13C 94.53(18) 4_666 .
N1C Cd3 O13C 69.52(17) . .
O42 Cd3 O17C 87.69(19) . .
O14B Cd3 O17C 85.26(17) . .
N21A Cd3 O17C 90.03(18) 4_666 .
N1C Cd3 O17C 67.61(19) . .
O13C Cd3 O17C 137.03(17) . .
O42 Cd3 O13B 80.87(16) . .
O14B Cd3 O13B 54.00(15) . .
N21A Cd3 O13B 98.51(17) 4_666 .
N1C Cd3 O13B 151.48(16) . .
O13C Cd3 O13B 83.38(14) . .
O17C Cd3 O13B 138.08(16) . .
O42 Cd3 C12B 81.78(18) . .
O14B Cd3 C12B 26.82(17) . .
N21A Cd3 C12B 95.73(18) 4_666 .
N1C Cd3 C12B 171.72(16) . .
O13C Cd3 C12B 110.60(17) . .
O17C Cd3 C12B 111.39(18) . .
O13B Cd3 C12B 27.22(16) . .
C2A C3A C4A 118.7(6) . .
C2A C3A H3A 120.6 . .
C4A C3A H3A 120.6 . .
C4B C3B C2B 118.8(6) . .
C4B C3B H3B 120.6 . .
C2B C3B H3B 120.6 . .
C4C C3C C2C 116.8(8) . .
C4C C3C H3C 121.6 . .
C2C C3C H3C 121.6 . .
C4D C3D C2D 117.7(9) . .
C4D C3D H3D 121.1 . .
C2D C3D H3D 121.1 . .
C3A C4A C5A 119.4(6) . .
C3A C4A H4A 120.3 . .
C5A C4A H4A 120.3 . .
C3B C4B C5B 119.8(6) . .
C3B C4B H4B 120.1 . .
C5B C4B H4B 120.1 . .
C3C C4C C5C 121.0(7) . .
C3C C4C H4C 119.5 . .
C5C C4C H4C 119.5 . .
C5D C4D C3D 120.2(10) . .
C5D C4D H4D 119.9 . .
C3D C4D H4D 119.9 . .
C6A C5A C4A 118.1(6) . .
C6A C5A H5A 120.9 . .
C4A C5A H5A 120.9 . .
C4B C5B C6B 118.5(7) . .
C4B C5B H5B 120.7 . .
C6B C5B H5B 120.7 . .
C6C C5C C4C 118.7(7) . .
C6C C5C H5C 120.7 . .
C4C C5C H5C 120.7 . .
C4D C5D C6D 118.3(9) . .
C4D C5D H5D 120.8 . .
C6D C5D H5D 120.8 . .
N1A C6A C5A 122.2(6) . .
N1A C6A C16A 111.3(5) . .
C5A C6A C16A 126.5(6) . .
N1B C6B C5B 120.9(6) . .
N1B C6B C16B 113.7(5) . .
C5B C6B C16B 125.4(6) . .
N1C C6C C5C 120.7(7) . .
N1C C6C C16C 113.1(6) . .
C5C C6C C16C 126.1(6) . .
N1D C6D C5D 125.6(9) . .
N1D C6D C16D 113.4(8) . .
C5D C6D C16D 121.0(8) . .
O13A C12A O14A 123.5(5) . .
O13A C12A C2A 118.4(5) . .
O14A C12A C2A 118.1(5) . .
O14B C12B O13B 123.6(6) . .
O14B C12B C2B 117.4(6) . .
O13B C12B C2B 119.0(5) . .
O14B C12B Cd3 56.6(3) . .
O13B C12B Cd3 67.1(3) . .
C2B C12B Cd3 172.6(4) . .
O14C C12C O13C 123.3(6) . .
O14C C12C C2C 119.0(6) . .
O13C C12C C2C 117.7(6) . .
O14C C12C Cd1 60.7(3) . .
O13C C12C Cd1 62.7(3) . .
C2C C12C Cd1 179.2(5) . .
O13D C12D O14D 121.7(12) . .
O13D C12D C2D 125.4(12) . .
O14D C12D C2D 112.9(12) . .
C12A O13A Cd1 118.4(4) . .
C12A O13A Cd2 92.8(3) . .
Cd1 O13A Cd2 148.54(19) . .
C12B O13B Cd2 118.0(4) . .
C12B O13B Cd3 85.7(4) . .
Cd2 O13B Cd3 156.38(19) . .
C12C O13C Cd3 118.6(4) . .
C12C O13C Cd1 89.8(4) . .
Cd3 O13C Cd1 151.0(2) . .
C12A O14A Cd2 89.6(4) . .
C12B O14B Cd3 96.6(4) . .
C12C O14C Cd1 92.3(4) . .
C12D O14D C15D 114.7(13) . .
O14D C15D H15A 109.5 . .
O14D C15D H15B 109.5 . .
H15A C15D H15B 109.5 . .
O14D C15D H15C 109.5 . .
H15A C15D H15C 109.5 . .
H15B C15D H15C 109.5 . .
O17A C16A N18A 121.4(6) . .
O17A C16A C6A 119.7(5) . .
N18A C16A C6A 118.9(6) . .
O17B C16B N18B 122.9(6) . .
O17B C16B C6B 119.8(5) . .
N18B C16B C6B 117.3(5) . .
O17C C16C N18C 122.1(7) . .
O17C C16C C6C 120.1(6) . .
N18C C16C C6C 117.8(6) . .
O17D C16D N18D 124.2(11) . .
O17D C16D C6D 119.3(10) . .
N18D C16D C6D 116.5(8) . .
C16A O17A Cd1 117.3(4) . .
C16B O17B Cd2 117.7(4) . .
C16C O17C Cd3 116.8(5) . .
C16A N18A C19A 119.9(6) . .
C16A N18A H18A 120.0 . .
C19A N18A H18A 120.0 . .
C16B N18B C19B 121.8(6) . .
C16B N18B H18B 119.1 . .
C19B N18B H18B 119.1 . .
C16C N18C C19C 120.7(7) . .
C16C N18C H18C 119.6 . .
C19C N18C H18C 119.6 . .
C16D N18D C19D 122.9(10) . .
C16D N18D H18D 118.6 . .
C19D N18D H18D 118.6 . .
N18A C19A C24A 112.3(5) . .
N18A C19A H19A 109.1 . .
C24A C19A H19A 109.1 . .
N18A C19A H19B 109.1 . .
C24A C19A H19B 109.1 . .
H19A C19A H19B 107.9 . .
N18B C19B C24B 113.3(5) . .
N18B C19B H19C 108.9 . .
C24B C19B H19C 108.9 . .
N18B C19B H19D 108.9 . .
C24B C19B H19D 108.9 . .
H19C C19B H19D 107.7 . .
N18C C19C C24C 111.5(6) . .
N18C C19C H19E 109.3 . .
C24C C19C H19E 109.3 . .
N18C C19C H19F 109.3 . .
C24C C19C H19F 109.3 . .
H19E C19C H19F 108.0 . .
N18D C19D C24D 114.4(8) . .
N18D C19D H19G 108.7 . .
C24D C19D H19G 108.7 . .
N18D C19D H19H 108.7 . .
C24D C19D H19H 108.7 . .
H19G C19D H19H 107.6 . .
C26A N21A C22A 115.3(7) . .
C26A N21A Cd3 120.1(5) . 4_565
C22A N21A Cd3 124.4(6) . 4_565
C26B N21B C22B 116.7(6) . .
C26B N21B Cd2 119.2(4) . 3_557
C22B N21B Cd2 124.0(5) . 3_557
C26C N21C C22C 113.3(7) . .
C26C N21C Cd1 123.9(5) . 4_666
C22C N21C Cd1 122.7(5) . 4_666
C22D N21D C26D 119.1(7) . .
C22D N21D Cd2 121.4(5) . .
C26D N21D Cd2 118.8(5) . .
N21A C22A C23A 124.2(9) . .
N21A C22A H22A 117.9 . .
C23A C22A H22A 117.9 . .
N21B C22B C23B 122.8(8) . .
N21B C22B H22B 118.6 . .
C23B C22B H22B 118.6 . .
N21C C22C C23C 124.8(8) . .
N21C C22C H22C 117.6 . .
C23C C22C H22C 117.6 . .
N21D C22D C23D 120.5(10) . .
N21D C22D H22D 119.8 . .
C23D C22D H22D 119.8 . .
C24A C23A C22A 120.1(8) . .
C24A C23A H23A 119.9 . .
C22A C23A H23A 119.9 . .
C24B C23B C22B 120.4(7) . .
C24B C23B H23B 119.8 . .
C22B C23B H23B 119.8 . .
C24C C23C C22C 118.5(8) . .
C24C C23C H23C 120.7 . .
C22C C23C H23C 120.7 . .
C22D C23D C24D 118.3(10) . .
C22D C23D H23D 120.9 . .
C24D C23D H23D 120.9 . .
C23A C24A C25A 114.7(7) . .
C23A C24A C19A 123.9(6) . .
C25A C24A C19A 121.2(6) . .
C25B C24B C23B 115.9(6) . .
C25B C24B C19B 123.5(6) . .
C23B C24B C19B 120.6(6) . .
C23C C24C C25C 118.0(7) . .
C23C C24C C19C 120.2(7) . .
C25C C24C C19C 121.7(7) . .
C25D C24D C23D 119.8(8) . .
C25D C24D C19D 119.7(9) . .
C23D C24D C19D 120.4(9) . .
C24A C25A C26A 120.4(7) . .
C24A C25A H25A 119.8 . .
C26A C25A H25A 119.8 . .
C24B C25B C26B 120.6(7) . .
C24B C25B H25B 119.7 . .
C26B C25B H25B 119.7 . .
C24C C25C C26C 119.4(9) . .
C24C C25C H25C 120.3 . .
C26C C25C H25C 120.3 . .
C24D C25D C26D 119.1(8) . .
C24D C25D H25D 120.4 . .
C26D C25D H25D 120.4 . .
N21A C26A C25A 124.5(7) . .
N21A C26A H26A 117.7 . .
C25A C26A H26A 117.7 . .
N21B C26B C25B 123.6(6) . .
N21B C26B H26B 118.2 . .
C25B C26B H26B 118.2 . .
N21C C26C C25C 125.7(8) . .
N21C C26C H26C 117.2 . .
C25C C26C H26C 117.2 . .
C25D C26D N21D 123.1(8) . .
C25D C26D H26D 118.4 . .
N21D C26D H26D 118.4 . .
O33 N30 O32 121.5(7) . .
O33 N30 O31 121.2(7) . .
O32 N30 O31 117.2(6) . .
N30 O31 Cd1 116.7(5) . .
O36 N34 O35 118.1(10) . .
O36 N34 O37 120.2(11) . .
O35 N34 O37 121.5(9) . .
O39 N38 O40 133.0(17) . .
O39 N38 O41 128.6(11) . .
O40 N38 O41 98.4(15) . .
C43 O42 Cd3 118.8(7) . .
C43 O42 H42 107.7 . .
Cd3 O42 H42 121.7 . .
O42 C43 H43A 109.5 . .
O42 C43 H43B 109.5 . .
H43A C43 H43B 109.5 . .
O42 C43 H43C 109.5 . .
H43A C43 H43C 109.5 . .
H43B C43 H43C 109.5 . .

loop_
_geom_bond_atom_site_label_1
_geom_bond_atom_site_label_2
_geom_bond_distance
_geom_bond_site_symmetry_2
Cd1 O31 2.314(6) .
Cd1 N1A 2.340(5) .
Cd1 O13A 2.375(4) .
Cd1 O17A 2.381(5) .
Cd1 N21C 2.389(5) 4_565
Cd1 O14C 2.397(5) .
Cd1 O13C 2.440(5) .
Cd1 C12C 2.746(6) .
N1A C6A 1.331(8) .
N1A C2A 1.332(8) .
N1B C2B 1.329(8) .
N1B C6B 1.333(8) .
N1B Cd2 2.357(5) .
N1C C2C 1.332(9) .
N1C C6C 1.344(8) .
N1C Cd3 2.329(5) .
N1D C6D 1.328(10) .
N1D C2D 1.332(11) .
Cd2 N21D 2.296(5) .
Cd2 N21B 2.298(5) 3_557
Cd2 O13B 2.381(4) .
Cd2 O13A 2.403(4) .
Cd2 O17B 2.459(4) .
Cd2 O14A 2.472(4) .
C2A C3A 1.382(9) .
C2A C12A 1.510(8) .
C2B C3B 1.394(9) .
C2B C12B 1.499(9) .
C2C C3C 1.388(10) .
C2C C12C 1.507(9) .
C2D C3D 1.422(14) .
C2D C12D 1.458(15) .
Cd3 O42 2.294(5) .
Cd3 O14B 2.309(5) .
Cd3 N21A 2.324(5) 4_666
Cd3 O13C 2.360(5) .
Cd3 O17C 2.452(5) .
Cd3 O13B 2.540(4) .
Cd3 C12B 2.749(7) .
C3A C4A 1.384(10) .
C3A H3A 0.9500 .
C3B C4B 1.361(11) .
C3B H3B 0.9500 .
C3C C4C 1.379(11) .
C3C H3C 0.9500 .
C3D C4D 1.365(15) .
C3D H3D 0.9500 .
C4A C5A 1.394(11) .
C4A H4A 0.9500 .
C4B C5B 1.388(11) .
C4B H4B 0.9500 .
C4C C5C 1.382(12) .
C4C H4C 0.9500 .
C4D C5D 1.338(14) .
C4D H4D 0.9500 .
C5A C6A 1.375(9) .
C5A H5A 0.9500 .
C5B C6B 1.399(9) .
C5B H5B 0.9500 .
C5C C6C 1.380(11) .
C5C H5C 0.9500 .
C5D C6D 1.363(13) .
C5D H5D 0.9500 .
C6A C16A 1.521(9) .
C6B C16B 1.501(9) .
C6C C16C 1.498(11) .
C6D C16D 1.566(14) .
C12A O13A 1.257(7) .
C12A O14A 1.258(7) .
C12B O14B 1.248(8) .
C12B O13B 1.261(7) .
C12C O14C 1.247(9) .
C12C O13C 1.268(8) .
C12D O13D 1.197(16) .
C12D O14D 1.336(15) .
O14D C15D 1.450(15) .
C15D H15A 0.9800 .
C15D H15B 0.9800 .
C15D H15C 0.9800 .
C16A O17A 1.238(8) .
C16A N18A 1.330(8) .
C16B O17B 1.240(7) .
C16B N18B 1.319(8) .
C16C O17C 1.240(9) .
C16C N18C 1.326(8) .
C16D O17D 1.239(10) .
C16D N18D 1.281(13) .
N18A C19A 1.462(9) .
N18A H18A 0.8800 .
N18B C19B 1.462(9) .
N18B H18B 0.8800 .
N18C C19C 1.456(10) .
N18C H18C 0.8800 .
N18D C19D 1.487(13) .
N18D H18D 0.8800 .
C19A C24A 1.511(9) .
C19A H19A 0.9900 .
C19A H19B 0.9900 .
C19B C24B 1.515(9) .
C19B H19C 0.9900 .
C19B H19D 0.9900 .
C19C C24C 1.512(9) .
C19C H19E 0.9900 .
C19C H19F 0.9900 .
C19D C24D 1.538(12) .
C19D H19G 0.9900 .
C19D H19H 0.9900 .
N21A C26A 1.300(10) .
N21A C22A 1.305(11) .
N21A Cd3 2.324(5) 4_565
N21B C26B 1.305(9) .
N21B C22B 1.329(10) .
N21B Cd2 2.298(5) 3_557
N21C C26C 1.287(11) .
N21C C22C 1.345(11) .
N21C Cd1 2.389(5) 4_666
N21D C22D 1.308(11) .
N21D C26D 1.363(9) .
C22A C23A 1.384(12) .
C22A H22A 0.9500 .
C22B C23B 1.383(11) .
C22B H22B 0.9500 .
C22C C23C 1.401(12) .
C22C H22C 0.9500 .
C22D C23D 1.400(12) .
C22D H22D 0.9500 .
C23A C24A 1.368(11) .
C23A H23A 0.9500 .
C23B C24B 1.372(11) .
C23B H23B 0.9500 .
C23C C24C 1.334(11) .
C23C H23C 0.9500 .
C23D C24D 1.424(15) .
C23D H23D 0.9500 .
C24A C25A 1.369(10) .
C24B C25B 1.361(9) .
C24C C25C 1.345(11) .
C24D C25D 1.313(13) .
C25A C26A 1.373(10) .
C25A H25A 0.9500 .
C25B C26B 1.381(10) .
C25B H25B 0.9500 .
C25C C26C 1.391(12) .
C25C H25C 0.9500 .
C25D C26D 1.358(10) .
C25D H25D 0.9500 .
C26A H26A 0.9500 .
C26B H26B 0.9500 .
C26C H26C 0.9500 .
C26D H26D 0.9500 .
N30 O33 1.206(8) .
N30 O32 1.214(9) .
N30 O31 1.218(8) .
N34 O36 1.199(10) .
N34 O35 1.217(11) .
N34 O37 1.255(13) .
N38 O39 1.204(18) .
N38 O40 1.245(14) .
N38 O41 1.47(2) .
O42 C43 1.492(17) .
O42 H42 0.8400 .
C43 H43A 0.9800 .
C43 H43B 0.9800 .
C43 H43C 0.9800 .
N44 O45 1.460(17) .

loop_
_geom_torsion_atom_site_label_1
_geom_torsion_atom_site_label_2
_geom_torsion_atom_site_label_3
_geom_torsion_atom_site_label_4
_geom_torsion
_geom_torsion_site_symmetry_1
_geom_torsion_site_symmetry_4
O31 Cd1 N1A C6A -84.5(4) . .
O13A Cd1 N1A C6A 176.9(4) . .
O17A Cd1 N1A C6A -7.6(4) . .
N21C Cd1 N1A C6A 84.5(4) 4_565 .
O14C Cd1 N1A C6A 11.9(5) . .
O13C Cd1 N1A C6A 175.4(4) . .
C12C Cd1 N1A C6A 26.6(12) . .
O31 Cd1 N1A C2A 96.6(4) . .
O13A Cd1 N1A C2A -2.0(4) . .
O17A Cd1 N1A C2A 173.5(4) . .
N21C Cd1 N1A C2A -94.3(4) 4_565 .
O14C Cd1 N1A C2A -166.9(3) . .
O13C Cd1 N1A C2A -3.4(7) . .
C12C Cd1 N1A C2A -152.3(9) . .
C2B N1B Cd2 N21D 83.4(4) . .
C6B N1B Cd2 N21D -88.7(5) . .
C2B N1B Cd2 N21B -105.9(4) . 3_557
C6B N1B Cd2 N21B 82.1(5) . 3_557
C2B N1B Cd2 O13B -8.0(4) . .
C6B N1B Cd2 O13B 179.9(5) . .
C2B N1B Cd2 O13A -8.5(7) . .
C6B N1B Cd2 O13A 179.5(4) . .
C2B N1B Cd2 O17B 175.5(4) . .
C6B N1B Cd2 O17B 3.4(4) . .
C2B N1B Cd2 O14A 156.8(4) . .
C6B N1B Cd2 O14A -15.2(6) . .
C6A N1A C2A C3A 0.0(8) . .
Cd1 N1A C2A C3A 178.9(4) . .
C6A N1A C2A C12A -178.6(5) . .
Cd1 N1A C2A C12A 0.3(6) . .
C6B N1B C2B C3B 0.6(8) . .
Cd2 N1B C2B C3B -171.5(4) . .
C6B N1B C2B C12B -178.9(5) . .
Cd2 N1B C2B C12B 9.0(6) . .
C6C N1C C2C C3C 0.4(9) . .
Cd3 N1C C2C C3C 178.6(5) . .
C6C N1C C2C C12C -179.9(5) . .
Cd3 N1C C2C C12C -1.7(7) . .
C6D N1D C2D C3D 1.0(11) . .
C6D N1D C2D C12D 179.8(7) . .
C2C N1C Cd3 O42 -90.1(4) . .
C6C N1C Cd3 O42 88.1(5) . .
C2C N1C Cd3 O14B -171.7(4) . .
C6C N1C Cd3 O14B 6.5(7) . .
C2C N1C Cd3 N21A 93.4(4) . 4_666
C6C N1C Cd3 N21A -88.4(4) . 4_666
C2C N1C Cd3 O13C -0.5(4) . .
C6C N1C Cd3 O13C 177.7(5) . .
C2C N1C Cd3 O17C -177.6(5) . .
C6C N1C Cd3 O17C 0.6(4) . .
C2C N1C Cd3 O13B -19.6(6) . .
C6C N1C Cd3 O13B 158.6(4) . .
C2C N1C Cd3 C12B -92.9(14) . .
C6C N1C Cd3 C12B 85.3(14) . .
N1A C2A C3A C4A 0.4(9) . .
C12A C2A C3A C4A 178.9(6) . .
N1B C2B C3B C4B -1.3(10) . .
C12B C2B C3B C4B 178.1(6) . .
N1C C2C C3C C4C -0.9(11) . .
C12C C2C C3C C4C 179.5(7) . .
N1D C2D C3D C4D -1.1(13) . .
C12D C2D C3D C4D -179.7(9) . .
C2A C3A C4A C5A -0.3(11) . .
C2B C3B C4B C5B 1.2(11) . .
C2C C3C C4C C5C 0.8(12) . .
C2D C3D C4D C5D 0.2(14) . .
C3A C4A C5A C6A -0.2(11) . .
C3B C4B C5B C6B -0.4(12) . .
C3C C4C C5C C6C -0.3(13) . .
C3D C4D C5D C6D 0.5(14) . .
C2A N1A C6A C5A -0.6(8) . .
Cd1 N1A C6A C5A -179.4(4) . .
C2A N1A C6A C16A -179.7(5) . .
Cd1 N1A C6A C16A 1.5(6) . .
C4A C5A C6A N1A 0.7(10) . .
C4A C5A C6A C16A 179.6(6) . .
C2B N1B C6B C5B 0.2(9) . .
Cd2 N1B C6B C5B 172.0(5) . .
C2B N1B C6B C16B -179.4(5) . .
Cd2 N1B C6B C16B -7.5(7) . .
C4B C5B C6B N1B -0.3(11) . .
C4B C5B C6B C16B 179.2(7) . .
C2C N1C C6C C5C 0.1(9) . .
Cd3 N1C C6C C5C -178.0(5) . .
C2C N1C C6C C16C -177.7(5) . .
Cd3 N1C C6C C16C 4.1(7) . .
C4C C5C C6C N1C -0.2(11) . .
C4C C5C C6C C16C 177.4(7) . .
C2D N1D C6D C5D -0.2(11) . .
C2D N1D C6D C16D 175.5(6) . .
C4D C5D C6D N1D -0.5(13) . .
C4D C5D C6D C16D -176.0(8) . .
N1A C2A C12A O13A 3.4(7) . .
C3A C2A C12A O13A -175.2(5) . .
N1A C2A C12A O14A -177.6(5) . .
C3A C2A C12A O14A 3.8(8) . .
N1B C2B C12B O14B 176.0(5) . .
C3B C2B C12B O14B -3.5(8) . .
N1B C2B C12B O13B -3.3(7) . .
C3B C2B C12B O13B 177.2(5) . .
N1B C2B C12B Cd3 141(3) . .
C3B C2B C12B Cd3 -38(3) . .
O42 Cd3 C12B O14B -98.0(4) . .
N21A Cd3 C12B O14B 78.6(4) 4_666 .
N1C Cd3 C12B O14B -95.1(13) . .
O13C Cd3 C12B O14B 175.6(3) . .
O17C Cd3 C12B O14B -13.7(4) . .
O13B Cd3 C12B O14B 176.1(5) . .
O42 Cd3 C12B O13B 86.0(3) . .
O14B Cd3 C12B O13B -176.1(5) . .
N21A Cd3 C12B O13B -97.5(3) 4_666 .
N1C Cd3 C12B O13B 88.8(14) . .
O13C Cd3 C12B O13B -0.4(3) . .
O17C Cd3 C12B O13B 170.2(3) . .
O42 Cd3 C12B C2B -60(3) . .
O14B Cd3 C12B C2B 37(3) . .
N21A Cd3 C12B C2B 116(3) 4_666 .
N1C Cd3 C12B C2B -58(4) . .
O13C Cd3 C12B C2B -147(3) . .
O17C Cd3 C12B C2B 24(3) . .
O13B Cd3 C12B C2B -146(3) . .
N1C C2C C12C O14C -176.7(5) . .
C3C C2C C12C O14C 3.0(9) . .
N1C C2C C12C O13C 4.6(8) . .
C3C C2C C12C O13C -175.7(6) . .
N1C C2C C12C Cd1 -113(38) . .
C3C C2C C12C Cd1 67(38) . .
O31 Cd1 C12C O14C 94.3(4) . .
N1A Cd1 C12C O14C -19.2(12) . .
O13A Cd1 C12C O14C -167.2(3) . .
O17A Cd1 C12C O14C 13.3(4) . .
N21C Cd1 C12C O14C -77.0(4) 4_565 .
O13C Cd1 C12C O14C -177.9(6) . .
O31 Cd1 C12C O13C -87.8(4) . .
N1A Cd1 C12C O13C 158.7(9) . .
O13A Cd1 C12C O13C 10.7(4) . .
O17A Cd1 C12C O13C -168.8(3) . .
N21C Cd1 C12C O13C 100.8(4) 4_565 .
O14C Cd1 C12C O13C 177.9(6) . .
O31 Cd1 C12C C2C 30(38) . .
N1A Cd1 C12C C2C -83(38) . .
O13A Cd1 C12C C2C 129(38) . .
O17A Cd1 C12C C2C -51(38) . .
N21C Cd1 C12C C2C -141(38) 4_565 .
O14C Cd1 C12C C2C -64(38) . .
O13C Cd1 C12C C2C 118(38) . .
N1D C2D C12D O13D 13.8(16) . .
C3D C2D C12D O13D -167.4(12) . .
N1D C2D C12D O14D -167.5(8) . .
C3D C2D C12D O14D 11.3(13) . .
O14A C12A O13A Cd1 175.7(4) . .
C2A C12A O13A Cd1 -5.3(6) . .
O14A C12A O13A Cd2 -0.6(6) . .
C2A C12A O13A Cd2 178.4(4) . .
O31 Cd1 O13A C12A -99.3(4) . .
N1A Cd1 O13A C12A 3.9(4) . .
O17A Cd1 O13A C12A -2.2(5) . .
N21C Cd1 O13A C12A 89.9(4) 4_565 .
O14C Cd1 O13A C12A 168.5(4) . .
O13C Cd1 O13A C12A -176.6(4) . .
C12C Cd1 O13A C12A 178.5(4) . .
O31 Cd1 O13A Cd2 73.6(4) . .
N1A Cd1 O13A Cd2 176.8(4) . .
O17A Cd1 O13A Cd2 170.7(3) . .
N21C Cd1 O13A Cd2 -97.1(4) 4_565 .
O14C Cd1 O13A Cd2 -18.6(5) . .
O13C Cd1 O13A Cd2 -3.6(4) . .
C12C Cd1 O13A Cd2 -8.5(4) . .
N21D Cd2 O13A C12A 81.2(3) . .
N21B Cd2 O13A C12A -87.6(3) 3_557 .
N1B Cd2 O13A C12A 171.2(4) . .
O13B Cd2 O13A C12A 170.8(3) . .
O17B Cd2 O13A C12A -14.1(4) . .
O14A Cd2 O13A C12A 0.3(3) . .
N21D Cd2 O13A Cd1 -92.6(4) . .
N21B Cd2 O13A Cd1 98.7(4) 3_557 .
N1B Cd2 O13A Cd1 -2.6(6) . .
O13B Cd2 O13A Cd1 -3.0(4) . .
O17B Cd2 O13A Cd1 172.1(3) . .
O14A Cd2 O13A Cd1 -173.5(4) . .
O14B C12B O13B Cd2 176.7(4) . .
C2B C12B O13B Cd2 -4.0(6) . .
Cd3 C12B O13B Cd2 -179.3(3) . .
O14B C12B O13B Cd3 -4.0(5) . .
C2B C12B O13B Cd3 175.3(5) . .
N21D Cd2 O13B C12B -79.6(4) . .
N21B Cd2 O13B C12B 103.7(4) 3_557 .
N1B Cd2 O13B C12B 6.2(4) . .
O13A Cd2 O13B C12B -174.0(4) . .
O17B Cd2 O13B C12B 10.8(5) . .
O14A Cd2 O13B C12B -162.0(4) . .
N21D Cd2 O13B Cd3 102.1(5) . .
N21B Cd2 O13B Cd3 -74.7(5) 3_557 .
N1B Cd2 O13B Cd3 -172.2(5) . .
O13A Cd2 O13B Cd3 7.6(5) . .
O17B Cd2 O13B Cd3 -167.6(4) . .
O14A Cd2 O13B Cd3 19.6(6) . .
O42 Cd3 O13B C12B -89.8(3) . .
O14B Cd3 O13B C12B 2.2(3) . .
N21A Cd3 O13B C12B 86.0(3) 4_666 .
N1C Cd3 O13B C12B -162.4(4) . .
O13C Cd3 O13B C12B 179.6(3) . .
O17C Cd3 O13B C12B -13.7(4) . .
O42 Cd3 O13B Cd2 88.8(5) . .
O14B Cd3 O13B Cd2 -179.2(5) . .
N21A Cd3 O13B Cd2 -95.5(5) 4_666 .
N1C Cd3 O13B Cd2 16.1(7) . .
O13C Cd3 O13B Cd2 -1.9(5) . .
O17C Cd3 O13B Cd2 164.9(4) . .
C12B Cd3 O13B Cd2 178.6(7) . .
O14C C12C O13C Cd3 176.2(4) . .
C2C C12C O13C Cd3 -5.2(7) . .
Cd1 C12C O13C Cd3 174.0(4) . .
O14C C12C O13C Cd1 2.2(6) . .
C2C C12C O13C Cd1 -179.2(5) . .
O42 Cd3 O13C C12C 93.3(4) . .
O14B Cd3 O13C C12C 177.3(4) . .
N21A Cd3 O13C C12C -87.8(4) 4_666 .
N1C Cd3 O13C C12C 3.2(4) . .
O17C Cd3 O13C C12C 7.1(5) . .
O13B Cd3 O13C C12C 174.2(4) . .
C12B Cd3 O13C C12C 174.4(4) . .
O42 Cd3 O13C Cd1 -99.2(4) . .
O14B Cd3 O13C Cd1 -15.3(6) . .
N21A Cd3 O13C Cd1 79.7(4) 4_666 .
N1C Cd3 O13C Cd1 170.7(5) . .
O17C Cd3 O13C Cd1 174.6(3) . .
O13B Cd3 O13C Cd1 -18.4(4) . .
C12B Cd3 O13C Cd1 -18.2(5) . .
O31 Cd1 O13C C12C 85.6(4) . .
N1A Cd1 O13C C12C -169.3(4) . .
O13A Cd1 O13C C12C -170.7(3) . .
O17A Cd1 O13C C12C 14.4(4) . .
N21C Cd1 O13C C12C -79.6(4) 4_565 .
O14C Cd1 O13C C12C -1.2(3) . .
O31 Cd1 O13C Cd3 -83.4(5) . .
N1A Cd1 O13C Cd3 21.7(8) . .
O13A Cd1 O13C Cd3 20.3(4) . .
O17A Cd1 O13C Cd3 -154.6(4) . .
N21C Cd1 O13C Cd3 111.4(4) 4_565 .
O14C Cd1 O13C Cd3 -170.2(5) . .
C12C Cd1 O13C Cd3 -169.0(7) . .
O13A C12A O14A Cd2 0.5(6) . .
C2A C12A O14A Cd2 -178.5(4) . .
N21D Cd2 O14A C12A -99.2(3) . .
N21B Cd2 O14A C12A 85.3(3) 3_557 .
N1B Cd2 O14A C12A -172.9(3) . .
O13B Cd2 O14A C12A -15.1(4) . .
O13A Cd2 O14A C12A -0.3(3) . .
O17B Cd2 O14A C12A 169.9(3) . .
O13B C12B O14B Cd3 4.4(6) . .
C2B C12B O14B Cd3 -174.9(4) . .
O42 Cd3 O14B C12B 79.2(4) . .
N21A Cd3 O14B C12B -102.8(4) 4_666 .
N1C Cd3 O14B C12B 161.7(4) . .
O13C Cd3 O14B C12B -6.1(5) . .
O17C Cd3 O14B C12B 167.2(4) . .
O13B Cd3 O14B C12B -2.2(3) . .
O13C C12C O14C Cd1 -2.3(6) . .
C2C C12C O14C Cd1 179.2(5) . .
O31 Cd1 O14C C12C -80.1(4) . .
N1A Cd1 O14C C12C 174.7(3) . .
O13A Cd1 O14C C12C 19.7(5) . .
O17A Cd1 O14C C12C -166.8(4) . .
N21C Cd1 O14C C12C 100.8(4) 4_565 .
O13C Cd1 O14C C12C 1.2(3) . .
O13D C12D O14D C15D 0.9(17) . .
C2D C12D O14D C15D -177.8(9) . .
N1A C6A C16A O17A 12.3(7) . .
C5A C6A C16A O17A -166.7(6) . .
N1A C6A C16A N18A -168.1(5) . .
C5A C6A C16A N18A 12.9(8) . .
N1B C6B C16B O17B 9.4(8) . .
C5B C6B C16B O17B -170.1(6) . .
N1B C6B C16B N18B -169.8(5) . .
C5B C6B C16B N18B 10.6(9) . .
N1C C6C C16C O17C -10.4(8) . .
C5C C6C C16C O17C 171.9(7) . .
N1C C6C C16C N18C 169.3(5) . .
C5C C6C C16C N18C -8.5(9) . .
N1D C6D C16D O17D -169.8(7) . .
C5D C6D C16D O17D 6.1(11) . .
N1D C6D C16D N18D 7.6(10) . .
C5D C6D C16D N18D -176.5(8) . .
N18A C16A O17A Cd1 160.8(4) . .
C6A C16A O17A Cd1 -19.7(6) . .
O31 Cd1 O17A C16A 125.1(4) . .
N1A Cd1 O17A C16A 14.4(4) . .
O13A Cd1 O17A C16A 20.6(5) . .
N21C Cd1 O17A C16A -71.7(4) 4_565 .
O14C Cd1 O17A C16A -154.0(4) . .
O13C Cd1 O17A C16A -166.9(4) . .
C12C Cd1 O17A C16A -160.1(4) . .
N18B C16B O17B Cd2 172.5(4) . .
C6B C16B O17B Cd2 -6.7(7) . .
N21D Cd2 O17B C16B 87.5(4) . .
N21B Cd2 O17B C16B -102.5(4) 3_557 .
N1B Cd2 O17B C16B 2.0(4) . .
O13B Cd2 O17B C16B -2.6(5) . .
O13A Cd2 O17B C16B -175.6(4) . .
O14A Cd2 O17B C16B 172.7(4) . .
N18C C16C O17C Cd3 -168.5(4) . .
C6C C16C O17C Cd3 11.2(7) . .
O42 Cd3 O17C C16C -97.3(5) . .
O14B Cd3 O17C C16C 176.3(4) . .
N21A Cd3 O17C C16C 86.3(4) 4_666 .
N1C Cd3 O17C C16C -6.4(4) . .
O13C Cd3 O17C C16C -10.4(5) . .
O13B Cd3 O17C C16C -170.9(4) . .
C12B Cd3 O17C C16C -177.5(4) . .
O17A C16A N18A C19A 0.8(8) . .
C6A C16A N18A C19A -178.7(5) . .
O17B C16B N18B C19B -0.6(9) . .
C6B C16B N18B C19B 178.6(5) . .
O17C C16C N18C C19C 1.0(9) . .
C6C C16C N18C C19C -178.7(5) . .
O17D C16D N18D C19D 1.7(13) . .
C6D C16D N18D C19D -175.6(7) . .
C16A N18A C19A C24A -88.4(7) . .
C16B N18B C19B C24B -87.0(8) . .
C16C N18C C19C C24C 83.0(7) . .
C16D N18D C19D C24D -86.2(12) . .
N21B Cd2 N21D C22D 138.4(11) 3_557 .
N1B Cd2 N21D C22D -94.2(7) . .
O13B Cd2 N21D C22D -25.3(7) . .
O13A Cd2 N21D C22D 61.5(7) . .
O17B Cd2 N21D C22D -161.2(7) . .
O14A Cd2 N21D C22D 114.8(7) . .
N21B Cd2 N21D C26D -51.0(13) 3_557 .
N1B Cd2 N21D C26D 76.5(5) . .
O13B Cd2 N21D C26D 145.3(5) . .
O13A Cd2 N21D C26D -127.9(5) . .
O17B Cd2 N21D C26D 9.5(5) . .
O14A Cd2 N21D C26D -74.5(5) . .
C26A N21A C22A C23A -6.6(19) . .
Cd3 N21A C22A C23A 168.4(11) 4_565 .
C26B N21B C22B C23B 1.3(18) . .
Cd2 N21B C22B C23B -173.9(10) 3_557 .
C26C N21C C22C C23C 4.4(17) . .
Cd1 N21C C22C C23C -176.8(9) 4_666 .
C26D N21D C22D C23D -3.4(14) . .
Cd2 N21D C22D C23D 167.3(9) . .
N21A C22A C23A C24A 0(2) . .
N21B C22B C23B C24B -2(2) . .
N21C C22C C23C C24C -0.2(18) . .
N21D C22D C23D C24D 1.5(18) . .
C22A C23A C24A C25A 6.2(17) . .
C22A C23A C24A C19A -178.1(11) . .
N18A C19A C24A C23A 75.2(11) . .
N18A C19A C24A C25A -109.3(8) . .
C22B C23B C24B C25B 1.4(17) . .
C22B C23B C24B C19B -178.1(11) . .
N18B C19B C24B C25B 18.6(10) . .
N18B C19B C24B C23B -162.0(9) . .
C22C C23C C24C C25C -2.9(16) . .
C22C C23C C24C C19C 179.8(9) . .
N18C C19C C24C C23C -105.3(9) . .
N18C C19C C24C C25C 77.4(11) . .
C22D C23D C24D C25D 1.1(18) . .
C22D C23D C24D C19D 179.5(11) . .
N18D C19D C24D C25D -132.2(11) . .
N18D C19D C24D C23D 49.4(16) . .
C23A C24A C25A C26A -6.7(14) . .
C19A C24A C25A C26A 177.4(8) . .
C23B C24B C25B C26B -0.4(13) . .
C19B C24B C25B C26B 179.1(8) . .
C23C C24C C25C C26C 1.7(19) . .
C19C C24C C25C C26C 179.0(11) . .
C23D C24D C25D C26D -1.6(15) . .
C19D C24D C25D C26D 179.9(9) . .
C22A N21A C26A C25A 6.1(14) . .
Cd3 N21A C26A C25A -169.2(7) 4_565 .
C24A C25A C26A N21A 0.6(15) . .
C22B N21B C26B C25B -0.3(14) . .
Cd2 N21B C26B C25B 175.1(7) 3_557 .
C24B C25B C26B N21B -0.2(14) . .
C22C N21C C26C C25C -6(2) . .
Cd1 N21C C26C C25C 175.4(12) 4_666 .
C24C C25C C26C N21C 3(2) . .
C24D C25D C26D N21D -0.4(13) . .
C22D N21D C26D C25D 2.9(12) . .
Cd2 N21D C26D C25D -168.0(6) . .
O33 N30 O31 Cd1 -172.4(8) . .
O32 N30 O31 Cd1 10.2(11) . .
N1A Cd1 O31 N30 -39.0(6) . .
O13A Cd1 O31 N30 33.0(6) . .
O17A Cd1 O31 N30 -104.0(6) . .
N21C Cd1 O31 N30 -179.7(6) 4_565 .
O14C Cd1 O31 N30 177.4(6) . .
O13C Cd1 O31 N30 121.9(6) . .
C12C Cd1 O31 N30 150.1(6) . .
O14B Cd3 O42 C43 -154.1(9) . .
N21A Cd3 O42 C43 178(100) 4_666 .
N1C Cd3 O42 C43 52.9(9) . .
O13C Cd3 O42 C43 -16.6(9) . .
O17C Cd3 O42 C43 120.5(9) . .
O13B Cd3 O42 C43 -100.0(9) . .
C12B Cd3 O42 C43 -127.5(9) . .
